data_4316448
loop_
_publ_author_name
'Norio Nakata'
'Takashige Ikeda'
'Akihiko Ishii'

_publ_section_title
;
 Syntheses of Selenolato-Bridged Dinuclear Hydridoplatinum Complexes
 [Pt2H2(\m-SetBu)2(PPh3)2] and [Pt2H(SetBu)(\m-SetBu)2(PPh3)2]: Unusual
 Thermal Reaction of Hydrido(1,1-Dimethylethaneselenolato) Platinum
 Complex cis-[PtH(SetBu)(PPh3)2]
;
_journal_name_full 'Inorganic Chemistry'
_journal_page_first 8112
_journal_page_last 8116
_journal_paper_doi 10.1021/ic1011742
_journal_volume 49
_journal_year 2010
_chemical_formula_moiety 'C48 H58 P2 Pt2 Se3'
_chemical_formula_sum 'C48 H58 P2 Pt2 Se3'
_chemical_formula_weight 1323.94
_chemical_name_common '[Pt2H(SetBu)(SetBu)2(PPh3)2]'
_chemical_name_systematic
; 
 [Pt2H(SetBu)(SetBu)2(PPh3)2] 
;
_space_group_IT_number 14
_symmetry_cell_setting monoclinic
_symmetry_Int_Tables_number 14
_symmetry_space_group_name_Hall '-P 2yn'
_symmetry_space_group_name_H-M 'P 1 21/n 1'
_atom_sites_solution_hydrogens geom
_atom_sites_solution_primary direct
_atom_sites_solution_secondary difmap
_audit_creation_method SHELXL-97
_cell_angle_alpha 90.00
_cell_angle_beta 90.2250(10)
_cell_angle_gamma 90.00
_cell_formula_units_Z 4
_cell_length_a 10.5887(4)
_cell_length_b 19.0090(8)
_cell_length_c 23.1157(10)
_cell_measurement_temperature 103(2)
_cell_volume 4652.7(3)
_computing_cell_refinement 'Bruker SMART'
_computing_data_collection 'Bruker SMART'
_computing_data_reduction 'Bruker SMART'
_computing_molecular_graphics ORTEP
_computing_publication_material CIFTAB
_computing_structure_refinement 'SHELXL-97 (Sheldrick, 1997)'
_computing_structure_solution 'SHELXS-97 (Sheldrick, 1990)'
_diffrn_ambient_temperature 103(2)
_diffrn_measured_fraction_theta_full 0.999
_diffrn_measured_fraction_theta_max 0.999
_diffrn_measurement_device_type 'CCD area detector'
_diffrn_measurement_method 'phi and omega scans'
_diffrn_radiation_monochromator graphite
_diffrn_radiation_source 'fine-focus sealed tube'
_diffrn_radiation_type MoK\a
_diffrn_radiation_wavelength 0.71073
_diffrn_reflns_av_R_equivalents 0.0420
_diffrn_reflns_av_sigmaI/netI 0.0455
_diffrn_reflns_limit_h_max 11
_diffrn_reflns_limit_h_min -13
_diffrn_reflns_limit_k_max 23
_diffrn_reflns_limit_k_min -17
_diffrn_reflns_limit_l_max 26
_diffrn_reflns_limit_l_min -28
_diffrn_reflns_number 29160
_diffrn_reflns_theta_full 26.00
_diffrn_reflns_theta_max 26.00
_diffrn_reflns_theta_min 1.76
_exptl_absorpt_coefficient_mu 8.454
_exptl_absorpt_correction_T_max 0.3636
_exptl_absorpt_correction_T_min 0.2826
_exptl_absorpt_correction_type empirical
_exptl_crystal_colour orange
_exptl_crystal_density_diffrn 1.890
_exptl_crystal_density_meas ?
_exptl_crystal_density_method 'not measured'
_exptl_crystal_description prism
_exptl_crystal_F_000 2536
_exptl_crystal_size_max 0.20
_exptl_crystal_size_mid 0.17
_exptl_crystal_size_min 0.15
_refine_diff_density_max 1.345
_refine_diff_density_min -0.577
_refine_diff_density_rms 0.142
_refine_ls_extinction_method none
_refine_ls_goodness_of_fit_ref 1.004
_refine_ls_hydrogen_treatment mixed
_refine_ls_matrix_type full
_refine_ls_number_parameters 648
_refine_ls_number_reflns 9136
_refine_ls_number_restraints 1
_refine_ls_restrained_S_all 1.004
_refine_ls_R_factor_all 0.0406
_refine_ls_R_factor_gt 0.0304
_refine_ls_shift/su_max 0.003
_refine_ls_shift/su_mean 0.000
_refine_ls_structure_factor_coef Fsqd
_refine_ls_weighting_details 'calc w=1/[\s^2^(Fo^2^)+(0.0324P)^2^+0.0000P] where P=(Fo^2^+2Fc^2^)/3'
_refine_ls_weighting_scheme calc
_refine_ls_wR_factor_gt 0.0649
_refine_ls_wR_factor_ref 0.0690
_reflns_number_gt 7628
_reflns_number_total 9136
_reflns_threshold_expression >2sigma(I)
_cod_data_source_file ic1011742_si_004.cif
_cod_data_source_block compound3
_cod_depositor_comments
;
The following automatic conversions were performed:

'_exptl_crystal_density_meas' value 'not measured' was changed to '?'
- the value is perceived as not measured.

Automatic conversion script
Id: cif_fix_values 3008 2015-01-20 13:52:24Z robertas 
;
_cod_original_sg_symbol_H-M 'P 21/n'
_cod_database_code 4316448

loop_
_symmetry_equiv_pos_as_xyz
'x, y, z'
'-x+1/2, y+1/2, -z+1/2'
'-x, -y, -z'
'x-1/2, -y-1/2, z-1/2'

loop_
_atom_site_label
_atom_site_type_symbol
_atom_site_fract_x
_atom_site_fract_y
_atom_site_fract_z
_atom_site_U_iso_or_equiv
_atom_site_adp_type
_atom_site_occupancy
_atom_site_symmetry_multiplicity
_atom_site_calc_flag
_atom_site_refinement_flags
_atom_site_disorder_assembly
_atom_site_disorder_group
Pt1 Pt 0.038333(17) 0.726183(10) 0.675426(8) 0.02057(6) Uani 1 1 d D . .
H1 H 0.178(2) 0.722(3) 0.702(2) 0.058(19) Uiso 1 1 d D . .
Se1 Se -0.0813(6) 0.7593(2) 0.7634(2) 0.0196(6) Uani 0.542(15) 1 d P A 1
C1 C 0.0512(14) 0.7832(8) 0.8231(6) 0.029(3) Uani 0.542(15) 1 d P A 1
C2 C 0.1442(14) 0.8375(9) 0.7997(7) 0.031(4) Uani 0.542(15) 1 d P A 1
H2 H 0.1859 0.8187 0.7653 0.047 Uiso 0.542(15) 1 calc PR A 1
H3 H 0.2077 0.8482 0.8294 0.047 Uiso 0.542(15) 1 calc PR A 1
H4 H 0.0985 0.8807 0.7895 0.047 Uiso 0.542(15) 1 calc PR A 1
C3 C -0.0187(14) 0.8103(7) 0.8767(4) 0.033(3) Uani 0.542(15) 1 d P A 1
H5 H -0.0777 0.7742 0.8903 0.049 Uiso 0.542(15) 1 calc PR A 1
H6 H -0.0656 0.8531 0.8667 0.049 Uiso 0.542(15) 1 calc PR A 1
H7 H 0.0425 0.8209 0.9074 0.049 Uiso 0.542(15) 1 calc PR A 1
C4 C 0.1139(12) 0.7129(6) 0.8388(5) 0.037(3) Uani 0.542(15) 1 d P A 1
H8 H 0.1594 0.6947 0.8051 0.055 Uiso 0.542(15) 1 calc PR A 1
H9 H 0.0490 0.6791 0.8504 0.055 Uiso 0.542(15) 1 calc PR A 1
H10 H 0.1734 0.7201 0.8708 0.055 Uiso 0.542(15) 1 calc PR A 1
Pt2 Pt -0.164762(16) 0.860657(10) 0.711228(8) 0.02049(6) Uani 1 1 d . . .
Se2 Se -0.16076(4) 0.77335(2) 0.63204(2) 0.02127(11) Uani 1 1 d . A .
C5 C -0.2490(10) 0.6329(6) 0.6487(8) 0.068(5) Uani 0.589(11) 1 d P A 1
H11 H -0.2013 0.6238 0.6132 0.101 Uiso 0.589(11) 1 calc PR A 1
H12 H -0.3168 0.5982 0.6523 0.101 Uiso 0.589(11) 1 calc PR A 1
H13 H -0.1923 0.6294 0.6821 0.101 Uiso 0.589(11) 1 calc PR A 1
C6 C -0.3043(5) 0.7046(3) 0.6461(3) 0.0389(15) Uani 1 1 d . . .
C7 C -0.3796(10) 0.7232(6) 0.6942(6) 0.049(4) Uani 0.589(11) 1 d P A 1
H14 H -0.3294 0.7192 0.7298 0.074 Uiso 0.589(11) 1 calc PR A 1
H15 H -0.4524 0.6914 0.6965 0.074 Uiso 0.589(11) 1 calc PR A 1
H16 H -0.4094 0.7717 0.6898 0.074 Uiso 0.589(11) 1 calc PR A 1
C8 C -0.3846(11) 0.7151(8) 0.5874(5) 0.069(5) Uani 0.589(11) 1 d P A 1
H17 H -0.3310 0.7049 0.5540 0.104 Uiso 0.589(11) 1 calc PR A 1
H18 H -0.4147 0.7638 0.5851 0.104 Uiso 0.589(11) 1 calc PR A 1
H19 H -0.4571 0.6831 0.5874 0.104 Uiso 0.589(11) 1 calc PR A 1
Se3 Se -0.18231(5) 0.94433(3) 0.79249(2) 0.02956(13) Uani 1 1 d . A .
C9 C -0.3185(17) 0.8977(9) 0.8475(8) 0.023(4) Uani 0.525(9) 1 d P A 1
C10 C -0.2606(11) 0.8396(6) 0.8880(5) 0.040(3) Uani 0.525(9) 1 d P A 1
H20 H -0.2326 0.7996 0.8645 0.059 Uiso 0.525(9) 1 calc PR A 1
H21 H -0.3247 0.8238 0.9155 0.059 Uiso 0.525(9) 1 calc PR A 1
H22 H -0.1883 0.8592 0.9091 0.059 Uiso 0.525(9) 1 calc PR A 1
C11 C -0.3639(14) 0.9564(7) 0.8841(6) 0.045(4) Uani 0.525(9) 1 d P A 1
H23 H -0.2930 0.9760 0.9062 0.068 Uiso 0.525(9) 1 calc PR A 1
H24 H -0.4283 0.9390 0.9108 0.068 Uiso 0.525(9) 1 calc PR A 1
H25 H -0.4006 0.9932 0.8594 0.068 Uiso 0.525(9) 1 calc PR A 1
C12 C -0.4204(13) 0.8639(8) 0.8116(6) 0.038(3) Uani 0.525(9) 1 d P A 1
H26 H -0.3840 0.8257 0.7886 0.057 Uiso 0.525(9) 1 calc PR A 1
H27 H -0.4578 0.8991 0.7857 0.057 Uiso 0.525(9) 1 calc PR A 1
H28 H -0.4858 0.8449 0.8370 0.057 Uiso 0.525(9) 1 calc PR A 1
P1 P 0.13470(11) 0.69563(7) 0.59448(6) 0.0214(3) Uani 1 1 d . A .
C13 C 0.2487(4) 0.6237(2) 0.5972(2) 0.0242(11) Uani 1 1 d . . .
C14 C 0.3073(5) 0.6039(3) 0.6483(2) 0.0320(13) Uani 1 1 d . A .
H29 H 0.2856 0.6267 0.6835 0.038 Uiso 1 1 calc R . .
C15 C 0.3974(5) 0.5509(3) 0.6486(3) 0.0374(14) Uani 1 1 d . . .
H30 H 0.4383 0.5386 0.6838 0.045 Uiso 1 1 calc R A .
C16 C 0.4281(5) 0.5161(3) 0.5986(3) 0.0370(14) Uani 1 1 d . A .
H31 H 0.4894 0.4797 0.5992 0.044 Uiso 1 1 calc R . .
C17 C 0.3702(5) 0.5342(3) 0.5482(3) 0.0336(13) Uani 1 1 d . . .
H32 H 0.3908 0.5097 0.5137 0.040 Uiso 1 1 calc R A .
C18 C 0.2814(5) 0.5879(3) 0.5465(2) 0.0311(12) Uani 1 1 d . A .
H33 H 0.2427 0.6004 0.5108 0.037 Uiso 1 1 calc R . .
C19 C 0.2197(4) 0.7691(3) 0.5617(2) 0.0263(12) Uani 1 1 d . . .
C20 C 0.3150(5) 0.7611(3) 0.5217(2) 0.0366(14) Uani 1 1 d . A .
H34 H 0.3426 0.7152 0.5115 0.044 Uiso 1 1 calc R . .
C21 C 0.3704(6) 0.8187(3) 0.4966(3) 0.0449(16) Uani 1 1 d . . .
H35 H 0.4360 0.8123 0.4691 0.054 Uiso 1 1 calc R A .
C22 C 0.3321(5) 0.8854(3) 0.5105(2) 0.0363(14) Uani 1 1 d . A .
H36 H 0.3692 0.9250 0.4921 0.044 Uiso 1 1 calc R . .
C23 C 0.2400(5) 0.8948(3) 0.5513(3) 0.0472(17) Uani 1 1 d . . .
H37 H 0.2140 0.9409 0.5618 0.057 Uiso 1 1 calc R A .
C24 C 0.1850(5) 0.8368(3) 0.5770(3) 0.0459(17) Uani 1 1 d . A .
H38 H 0.1223 0.8436 0.6058 0.055 Uiso 1 1 calc R . .
C25 C 0.0271(5) 0.6684(3) 0.5366(2) 0.0230(11) Uani 1 1 d . . .
C26 C -0.0173(5) 0.5994(3) 0.5359(2) 0.0298(12) Uani 1 1 d . A .
H39 H 0.0137 0.5662 0.5633 0.036 Uiso 1 1 calc R . .
C27 C -0.1066(5) 0.5792(3) 0.4952(2) 0.0357(13) Uani 1 1 d . . .
H40 H -0.1359 0.5320 0.4946 0.043 Uiso 1 1 calc R A .
C28 C -0.1537(6) 0.6268(3) 0.4555(2) 0.0435(16) Uani 1 1 d . A .
H41 H -0.2136 0.6125 0.4272 0.052 Uiso 1 1 calc R . .
C29 C -0.1125(6) 0.6951(3) 0.4577(2) 0.0429(15) Uani 1 1 d . . .
H42 H -0.1462 0.7285 0.4312 0.051 Uiso 1 1 calc R A .
C30 C -0.0227(5) 0.7163(3) 0.4977(2) 0.0306(12) Uani 1 1 d . A .
H43 H 0.0048 0.7638 0.4984 0.037 Uiso 1 1 calc R . .
P2 P -0.23913(13) 0.94888(7) 0.65695(7) 0.0319(3) Uani 1 1 d . A .
C31 C -0.2356(6) 0.9350(3) 0.5782(3) 0.0364(14) Uani 1 1 d . . .
C32 C -0.1171(6) 0.9286(3) 0.5534(3) 0.0395(15) Uani 1 1 d . A .
H44 H -0.0442 0.9324 0.5773 0.047 Uiso 1 1 calc R . .
C33 C -0.1023(6) 0.9170(3) 0.4949(3) 0.0400(14) Uani 1 1 d . . .
H45 H -0.0203 0.9140 0.4786 0.048 Uiso 1 1 calc R A .
C34 C -0.2082(6) 0.9098(3) 0.4601(3) 0.0464(16) Uani 1 1 d . A .
H46 H -0.1990 0.9001 0.4200 0.056 Uiso 1 1 calc R . .
C35 C -0.3262(6) 0.9167(3) 0.4834(3) 0.0498(17) Uani 1 1 d . . .
H47 H -0.3988 0.9127 0.4593 0.060 Uiso 1 1 calc R A .
C36 C -0.3400(6) 0.9294(3) 0.5422(3) 0.0401(15) Uani 1 1 d . A .
H48 H -0.4222 0.9342 0.5579 0.048 Uiso 1 1 calc R . .
C37 C -0.1475(6) 1.0302(3) 0.6604(3) 0.0387(14) Uani 1 1 d . . .
C38 C -0.0319(6) 1.0333(3) 0.6886(2) 0.0409(15) Uani 1 1 d . A .
H49 H -0.0001 0.9928 0.7077 0.049 Uiso 1 1 calc R . .
C39 C 0.0372(7) 1.0947(4) 0.6890(3) 0.057(2) Uani 1 1 d . . .
H50 H 0.1155 1.0964 0.7092 0.068 Uiso 1 1 calc R A .
C40 C -0.0060(8) 1.1534(3) 0.6606(3) 0.066(2) Uani 1 1 d . A .
H51 H 0.0419 1.1956 0.6617 0.080 Uiso 1 1 calc R . .
C41 C -0.1172(9) 1.1513(3) 0.6309(3) 0.069(2) Uani 1 1 d . . .
H52 H -0.1460 1.1916 0.6104 0.083 Uiso 1 1 calc R A .
C42 C -0.1890(7) 1.0895(3) 0.6308(3) 0.057(2) Uani 1 1 d . A .
H53 H -0.2669 1.0880 0.6103 0.068 Uiso 1 1 calc R . .
C43 C -0.4014(5) 0.9741(3) 0.6741(3) 0.0485(18) Uani 1 1 d . . .
C44 C -0.4961(6) 0.9255(3) 0.6651(3) 0.0493(17) Uani 1 1 d . A .
H54 H -0.4829 0.8862 0.6405 0.059 Uiso 0.481(16) 1 calc PR B 1
H55 H -0.4742 0.8789 0.6541 0.059 Uiso 0.519(16) 1 calc PR B 2
C45 C -0.6273(16) 0.9363(12) 0.6965(7) 0.036(4) Uani 0.481(16) 1 d P A 1
H56 H -0.6920 0.9022 0.6914 0.043 Uiso 0.481(16) 1 calc PR B 1
C46 C -0.6486(11) 0.9910(8) 0.7295(8) 0.040(4) Uani 0.481(16) 1 d P A 1
H57 H -0.7309 0.9986 0.7445 0.048 Uiso 0.481(16) 1 calc PR B 1
C47 C -0.5535(11) 1.0377(7) 0.7427(7) 0.038(4) Uani 0.481(16) 1 d P A 1
H58 H -0.5678 1.0759 0.7683 0.045 Uiso 0.481(16) 1 calc PR B 1
C48 C -0.4366(12) 1.0276(7) 0.7177(7) 0.029(3) Uani 0.481(16) 1 d P A 1
H59 H -0.3713 1.0585 0.7299 0.034 Uiso 0.481(16) 1 calc PR B 1
C49 C 0.1093(18) 0.8021(12) 0.8131(8) 0.031(5) Uani 0.458(15) 1 d P A 2
C50 C 0.1669(18) 0.8630(11) 0.7793(9) 0.047(5) Uani 0.458(15) 1 d P A 2
H60 H 0.1048 0.9009 0.7757 0.070 Uiso 0.458(15) 1 calc PR A 2
H61 H 0.1913 0.8466 0.7407 0.070 Uiso 0.458(15) 1 calc PR A 2
H62 H 0.2418 0.8804 0.7999 0.070 Uiso 0.458(15) 1 calc PR A 2
C51 C 0.1995(14) 0.7424(8) 0.8213(6) 0.041(5) Uani 0.458(15) 1 d P A 2
H63 H 0.1584 0.7049 0.8435 0.062 Uiso 0.458(15) 1 calc PR A 2
H64 H 0.2743 0.7589 0.8424 0.062 Uiso 0.458(15) 1 calc PR A 2
H65 H 0.2249 0.7241 0.7834 0.062 Uiso 0.458(15) 1 calc PR A 2
C52 C 0.0559(15) 0.8244(8) 0.8719(6) 0.032(4) Uani 0.458(15) 1 d P A 2
H66 H 0.0202 0.7832 0.8915 0.048 Uiso 0.458(15) 1 calc PR A 2
H67 H -0.0104 0.8597 0.8661 0.048 Uiso 0.458(15) 1 calc PR A 2
H68 H 0.1236 0.8444 0.8957 0.048 Uiso 0.458(15) 1 calc PR A 2
C53 C -0.2844(13) 0.6671(8) 0.7132(7) 0.048(5) Uani 0.411(11) 1 d P A 2
H69 H -0.2857 0.7039 0.7429 0.072 Uiso 0.411(11) 1 calc PR A 2
H70 H -0.2031 0.6424 0.7146 0.072 Uiso 0.411(11) 1 calc PR A 2
H71 H -0.3529 0.6336 0.7204 0.072 Uiso 0.411(11) 1 calc PR A 2
C54 C -0.3003(17) 0.6500(10) 0.6067(9) 0.064(8) Uani 0.411(11) 1 d P A 2
H72 H -0.3093 0.6689 0.5674 0.096 Uiso 0.411(11) 1 calc PR A 2
H73 H -0.3695 0.6171 0.6145 0.096 Uiso 0.411(11) 1 calc PR A 2
H74 H -0.2194 0.6253 0.6102 0.096 Uiso 0.411(11) 1 calc PR A 2
C55 C -0.4289(12) 0.7443(8) 0.6546(8) 0.039(4) Uani 0.411(11) 1 d P A 2
H75 H -0.4207 0.7765 0.6875 0.058 Uiso 0.411(11) 1 calc PR A 2
H76 H -0.4968 0.7106 0.6621 0.058 Uiso 0.411(11) 1 calc PR A 2
H77 H -0.4487 0.7712 0.6196 0.058 Uiso 0.411(11) 1 calc PR A 2
C56 C -0.331(2) 0.9214(10) 0.8350(10) 0.030(5) Uani 0.475(9) 1 d P A 2
C57 C -0.2914(12) 0.9362(7) 0.8978(5) 0.030(3) Uani 0.475(9) 1 d P A 2
H78 H -0.2697 0.9860 0.9020 0.045 Uiso 0.475(9) 1 calc PR A 2
H79 H -0.2179 0.9073 0.9078 0.045 Uiso 0.475(9) 1 calc PR A 2
H80 H -0.3615 0.9247 0.9236 0.045 Uiso 0.475(9) 1 calc PR A 2
C58 C -0.4436(9) 0.9654(7) 0.8199(5) 0.033(3) Uani 0.475(9) 1 d P A 2
H81 H -0.4218 1.0153 0.8236 0.050 Uiso 0.475(9) 1 calc PR A 2
H82 H -0.5130 0.9542 0.8463 0.050 Uiso 0.475(9) 1 calc PR A 2
H83 H -0.4697 0.9555 0.7801 0.050 Uiso 0.475(9) 1 calc PR A 2
C59 C -0.3637(14) 0.8430(7) 0.8292(7) 0.037(4) Uani 0.475(9) 1 d P A 2
H84 H -0.3888 0.8328 0.7892 0.055 Uiso 0.475(9) 1 calc PR A 2
H85 H -0.4335 0.8315 0.8552 0.055 Uiso 0.475(9) 1 calc PR A 2
H86 H -0.2897 0.8145 0.8395 0.055 Uiso 0.475(9) 1 calc PR A 2
C60 C -0.6116(17) 0.9412(11) 0.6711(7) 0.038(4) Uani 0.519(16) 1 d P A 2
H87 H -0.6760 0.9084 0.6617 0.045 Uiso 0.519(16) 1 calc PR B 2
C61 C -0.6422(12) 1.0089(8) 0.6922(8) 0.047(4) Uani 0.519(16) 1 d P A 2
H88 H -0.7273 1.0199 0.7012 0.056 Uiso 0.519(16) 1 calc PR B 2
C62 C -0.5505(10) 1.0584(7) 0.6996(7) 0.041(4) Uani 0.519(16) 1 d P A 2
H89 H -0.5731 1.1030 0.7149 0.050 Uiso 0.519(16) 1 calc PR B 2
C63 C -0.4248(11) 1.0455(7) 0.6856(7) 0.034(3) Uani 0.519(16) 1 d P A 2
H90 H -0.3619 1.0810 0.6840 0.040 Uiso 0.519(16) 1 calc PR B 2
Se4 Se -0.0427(7) 0.7639(3) 0.7673(2) 0.0196(7) Uani 0.458(15) 1 d P A 2

loop_
_atom_site_aniso_label
_atom_site_aniso_U_11
_atom_site_aniso_U_22
_atom_site_aniso_U_33
_atom_site_aniso_U_23
_atom_site_aniso_U_13
_atom_site_aniso_U_12
Pt1 0.02256(10) 0.02157(11) 0.01755(10) -0.00338(8) -0.00288(7) 0.00413(8)
Se1 0.0238(16) 0.0187(7) 0.0163(8) 0.0001(5) 0.0007(12) 0.0000(11)
C1 0.030(8) 0.038(8) 0.018(6) -0.010(5) -0.011(6) 0.007(7)
C2 0.028(10) 0.041(11) 0.025(10) -0.009(8) -0.007(7) -0.010(8)
C3 0.039(8) 0.046(7) 0.014(5) -0.003(5) -0.006(5) 0.000(6)
C4 0.031(7) 0.050(7) 0.030(6) -0.006(5) -0.010(5) 0.012(6)
Pt2 0.01900(10) 0.01668(10) 0.02583(11) -0.00352(8) 0.00307(7) -0.00041(8)
Se2 0.0204(2) 0.0180(2) 0.0254(3) -0.0031(2) -0.0026(2) 0.00174(19)
C5 0.026(6) 0.018(6) 0.158(17) 0.001(8) -0.011(8) -0.009(5)
C6 0.017(3) 0.023(3) 0.077(5) -0.016(3) 0.005(3) -0.005(2)
C7 0.028(6) 0.029(6) 0.092(10) -0.012(6) 0.015(6) -0.014(5)
C8 0.048(7) 0.098(12) 0.061(9) 0.009(7) -0.022(6) -0.044(8)
Se3 0.0256(3) 0.0254(3) 0.0377(3) -0.0142(2) 0.0030(2) -0.0028(2)
C9 0.019(6) 0.027(10) 0.024(9) 0.003(7) 0.020(6) -0.002(7)
C10 0.047(7) 0.040(7) 0.031(6) 0.000(5) 0.014(5) -0.009(6)
C11 0.059(9) 0.034(7) 0.044(8) -0.007(6) 0.027(7) -0.004(7)
C12 0.039(8) 0.043(9) 0.033(8) 0.000(6) 0.003(6) -0.013(6)
P1 0.0215(6) 0.0191(6) 0.0237(7) 0.0003(5) 0.0032(5) 0.0020(5)
C13 0.022(2) 0.016(2) 0.035(3) 0.000(2) 0.005(2) 0.002(2)
C14 0.031(3) 0.032(3) 0.034(3) 0.003(3) 0.005(2) 0.006(2)
C15 0.031(3) 0.038(3) 0.044(4) 0.015(3) 0.003(3) 0.009(3)
C16 0.023(3) 0.022(3) 0.065(4) 0.002(3) 0.007(3) 0.007(2)
C17 0.026(3) 0.026(3) 0.049(4) -0.005(3) 0.014(3) -0.001(2)
C18 0.031(3) 0.027(3) 0.035(3) 0.004(2) 0.011(2) 0.004(2)
C19 0.020(3) 0.027(3) 0.032(3) 0.004(2) -0.004(2) -0.003(2)
C20 0.047(3) 0.027(3) 0.037(3) -0.007(3) 0.009(3) -0.007(3)
C21 0.054(4) 0.046(4) 0.035(3) -0.002(3) 0.013(3) -0.017(3)
C22 0.031(3) 0.040(4) 0.038(3) 0.012(3) -0.009(3) -0.014(3)
C23 0.033(3) 0.016(3) 0.092(5) 0.013(3) 0.000(3) 0.002(2)
C24 0.032(3) 0.028(3) 0.078(5) 0.008(3) 0.013(3) 0.003(3)
C25 0.029(3) 0.025(3) 0.016(2) -0.002(2) 0.007(2) 0.004(2)
C26 0.041(3) 0.027(3) 0.021(3) -0.003(2) 0.005(2) -0.001(3)
C27 0.046(3) 0.033(3) 0.027(3) -0.007(3) -0.002(3) -0.007(3)
C28 0.065(4) 0.040(4) 0.025(3) -0.005(3) -0.016(3) -0.005(3)
C29 0.065(4) 0.038(4) 0.025(3) 0.006(3) -0.011(3) -0.002(3)
C30 0.041(3) 0.028(3) 0.024(3) 0.003(2) 0.001(2) -0.003(2)
P2 0.0338(7) 0.0197(7) 0.0421(9) -0.0088(6) -0.0176(7) 0.0055(6)
C31 0.048(4) 0.013(3) 0.048(4) -0.003(2) -0.021(3) 0.003(2)
C32 0.043(3) 0.028(3) 0.047(4) 0.002(3) -0.021(3) -0.001(3)
C33 0.051(4) 0.030(3) 0.039(4) 0.007(3) -0.011(3) -0.005(3)
C34 0.069(5) 0.031(3) 0.039(4) 0.003(3) -0.012(3) -0.009(3)
C35 0.058(4) 0.039(4) 0.052(4) -0.002(3) -0.025(4) -0.009(3)
C36 0.042(3) 0.034(3) 0.044(4) 0.002(3) -0.019(3) -0.005(3)
C37 0.056(4) 0.020(3) 0.039(3) -0.003(3) -0.018(3) 0.004(3)
C38 0.065(4) 0.025(3) 0.032(3) 0.010(3) -0.018(3) -0.014(3)
C39 0.082(5) 0.048(4) 0.041(4) 0.015(3) -0.021(4) -0.031(4)
C40 0.129(7) 0.023(3) 0.047(4) 0.005(3) -0.019(5) -0.033(4)
C41 0.142(8) 0.023(3) 0.041(4) 0.005(3) -0.035(5) 0.006(4)
C42 0.100(5) 0.023(3) 0.047(4) -0.007(3) -0.037(4) 0.006(4)
C43 0.028(3) 0.043(4) 0.073(5) -0.026(3) -0.026(3) 0.018(3)
C44 0.049(4) 0.041(4) 0.058(4) -0.013(3) -0.020(3) 0.004(3)
C45 0.014(7) 0.073(11) 0.020(9) -0.015(11) -0.007(7) -0.009(7)
C46 0.020(6) 0.049(9) 0.051(11) 0.013(8) 0.013(6) 0.014(6)
C47 0.037(7) 0.039(8) 0.036(9) 0.002(7) 0.008(6) 0.017(6)
C48 0.039(7) 0.015(6) 0.033(9) 0.000(6) 0.001(6) -0.001(5)
C49 0.018(11) 0.053(15) 0.022(10) -0.015(10) -0.013(9) 0.009(10)
C50 0.026(8) 0.060(13) 0.054(14) 0.015(9) 0.001(8) -0.017(8)
C51 0.035(9) 0.055(10) 0.034(8) -0.014(7) -0.024(7) 0.030(8)
C52 0.031(8) 0.037(8) 0.028(7) -0.017(6) -0.016(6) -0.002(7)
C53 0.035(8) 0.031(9) 0.077(13) 0.019(8) 0.007(8) -0.005(7)
C54 0.040(11) 0.054(13) 0.098(16) -0.058(13) 0.043(11) -0.030(10)
C55 0.022(7) 0.031(8) 0.063(12) -0.013(8) -0.005(7) 0.002(6)
C56 0.042(9) 0.023(11) 0.025(10) 0.010(7) -0.001(7) -0.003(8)
C57 0.031(7) 0.031(7) 0.028(7) -0.002(5) 0.013(6) 0.005(6)
C58 0.012(5) 0.057(9) 0.032(7) -0.004(6) 0.003(4) 0.001(5)
C59 0.045(9) 0.025(8) 0.040(9) -0.011(7) 0.018(7) -0.017(7)
C60 0.033(8) 0.061(10) 0.019(9) -0.017(9) -0.001(7) 0.009(6)
C61 0.029(7) 0.060(10) 0.051(10) 0.008(8) 0.000(6) 0.019(6)
C62 0.029(6) 0.036(7) 0.060(11) 0.002(7) 0.008(6) 0.018(5)
C63 0.027(6) 0.030(7) 0.044(9) 0.004(6) 0.006(6) 0.011(5)
Se4 0.0238(19) 0.0189(10) 0.0161(9) -0.0013(7) -0.0018(14) 0.0041(13)

loop_
_atom_type_symbol
_atom_type_description
_atom_type_scat_dispersion_real
_atom_type_scat_dispersion_imag
_atom_type_scat_source
C C 0.0033 0.0016 'International Tables Vol C Tables 4.2.6.8 and 6.1.1.4'
H H 0.0000 0.0000 'International Tables Vol C Tables 4.2.6.8 and 6.1.1.4'
P P 0.1023 0.0942 'International Tables Vol C Tables 4.2.6.8 and 6.1.1.4'
Se Se -0.0929 2.2259 'International Tables Vol C Tables 4.2.6.8 and 6.1.1.4'
Pt Pt -1.7033 8.3905 'International Tables Vol C Tables 4.2.6.8 and 6.1.1.4'

loop_
_geom_angle_atom_site_label_1
_geom_angle_atom_site_label_2
_geom_angle_atom_site_label_3
_geom_angle
_geom_angle_site_symmetry_1
_geom_angle_site_symmetry_3
_geom_angle_publ_flag
P1 Pt1 Se4 173.33(18) . . ?
P1 Pt1 Se1 176.75(15) . . ?
Se4 Pt1 Se1 9.87(10) . . ?
P1 Pt1 Se2 98.40(4) . . ?
Se4 Pt1 Se2 86.77(15) . . ?
Se1 Pt1 Se2 78.74(14) . . ?
P1 Pt1 H1 83(2) . . ?
Se4 Pt1 H1 90(2) . . ?
Se1 Pt1 H1 100(2) . . ?
Se2 Pt1 H1 161(2) . . ?
C1 Se1 Pt2 114.3(5) . . ?
C1 Se1 Pt1 105.2(4) . . ?
Pt2 Se1 Pt1 88.90(15) . . ?
C2 C1 C3 111.9(12) . . ?
C2 C1 C4 113.2(11) . . ?
C3 C1 C4 108.2(11) . . ?
C2 C1 Se1 110.9(11) . . ?
C3 C1 Se1 107.0(8) . . ?
C4 C1 Se1 105.3(9) . . ?
C1 C2 H2 109.5 . . ?
C1 C2 H3 109.5 . . ?
H2 C2 H3 109.5 . . ?
C1 C2 H4 109.5 . . ?
H2 C2 H4 109.5 . . ?
H3 C2 H4 109.5 . . ?
C1 C3 H5 109.5 . . ?
C1 C3 H6 109.5 . . ?
H5 C3 H6 109.5 . . ?
C1 C3 H7 109.5 . . ?
H5 C3 H7 109.5 . . ?
H6 C3 H7 109.5 . . ?
C1 C4 H8 109.5 . . ?
C1 C4 H9 109.5 . . ?
H8 C4 H9 109.5 . . ?
C1 C4 H10 109.5 . . ?
H8 C4 H10 109.5 . . ?
H9 C4 H10 109.5 . . ?
P2 Pt2 Se1 175.50(11) . . ?
P2 Pt2 Se3 85.20(4) . . ?
Se1 Pt2 Se3 99.28(11) . . ?
P2 Pt2 Se2 95.46(4) . . ?
Se1 Pt2 Se2 80.11(11) . . ?
Se3 Pt2 Se2 176.139(18) . . ?
P2 Pt2 Se4 170.58(16) . . ?
Se1 Pt2 Se4 9.09(11) . . ?
Se3 Pt2 Se4 96.64(12) . . ?
Se2 Pt2 Se4 83.32(12) . . ?
C6 Se2 Pt2 107.34(17) . . ?
C6 Se2 Pt1 109.61(17) . . ?
Pt2 Se2 Pt1 87.741(16) . . ?
C6 C5 H11 109.5 . . ?
C6 C5 H12 109.5 . . ?
H11 C5 H12 109.5 . . ?
C6 C5 H13 109.5 . . ?
H11 C5 H13 109.5 . . ?
H12 C5 H13 109.5 . . ?
C54 C6 C7 136.4(8) . . ?
C54 C6 C5 47.4(10) . . ?
C7 C6 C5 114.9(10) . . ?
C54 C6 C55 118.8(11) . . ?
C7 C6 C55 44.7(7) . . ?
C5 C6 C55 141.9(8) . . ?
C54 C6 C8 63.5(12) . . ?
C7 C6 C8 109.5(8) . . ?
C5 C6 C8 110.7(10) . . ?
C55 C6 C8 66.1(8) . . ?
C54 C6 C53 106.2(12) . . ?
C7 C6 C53 57.5(8) . . ?
C5 C6 C53 62.4(9) . . ?
C55 C6 C53 101.1(9) . . ?
C8 C6 C53 150.9(7) . . ?
C54 C6 Se2 110.6(7) . . ?
C7 C6 Se2 113.0(5) . . ?
C5 C6 Se2 107.6(5) . . ?
C55 C6 Se2 110.4(6) . . ?
C8 C6 Se2 100.2(5) . . ?
C53 C6 Se2 108.8(6) . . ?
C6 C7 H14 109.5 . . ?
C6 C7 H15 109.5 . . ?
H14 C7 H15 109.5 . . ?
C6 C7 H16 109.5 . . ?
H14 C7 H16 109.5 . . ?
H15 C7 H16 109.5 . . ?
C6 C8 H17 109.5 . . ?
C6 C8 H18 109.5 . . ?
H17 C8 H18 109.5 . . ?
C6 C8 H19 109.5 . . ?
H17 C8 H19 109.5 . . ?
H18 C8 H19 109.5 . . ?
C56 Se3 C9 14.5(7) . . ?
C56 Se3 Pt2 108.0(7) . . ?
C9 Se3 Pt2 103.9(5) . . ?
C11 C9 C12 113.8(15) . . ?
C11 C9 C10 108.4(14) . . ?
C12 C9 C10 107.9(13) . . ?
C11 C9 Se3 104.5(10) . . ?
C12 C9 Se3 109.7(11) . . ?
C10 C9 Se3 112.7(10) . . ?
C9 C10 H20 109.5 . . ?
C9 C10 H21 109.5 . . ?
H20 C10 H21 109.5 . . ?
C9 C10 H22 109.5 . . ?
H20 C10 H22 109.5 . . ?
H21 C10 H22 109.5 . . ?
C9 C11 H23 109.5 . . ?
C9 C11 H24 109.5 . . ?
H23 C11 H24 109.5 . . ?
C9 C11 H25 109.5 . . ?
H23 C11 H25 109.5 . . ?
H24 C11 H25 109.5 . . ?
C9 C12 H26 109.5 . . ?
C9 C12 H27 109.5 . . ?
H26 C12 H27 109.5 . . ?
C9 C12 H28 109.5 . . ?
H26 C12 H28 109.5 . . ?
H27 C12 H28 109.5 . . ?
C13 P1 C19 105.0(2) . . ?
C13 P1 C25 102.9(2) . . ?
C19 P1 C25 102.7(2) . . ?
C13 P1 Pt1 118.38(18) . . ?
C19 P1 Pt1 112.31(18) . . ?
C25 P1 Pt1 113.91(16) . . ?
C14 C13 C18 118.1(5) . . ?
C14 C13 P1 121.8(4) . . ?
C18 C13 P1 120.1(4) . . ?
C13 C14 C15 120.5(5) . . ?
C13 C14 H29 119.8 . . ?
C15 C14 H29 119.8 . . ?
C16 C15 C14 120.8(5) . . ?
C16 C15 H30 119.6 . . ?
C14 C15 H30 119.6 . . ?
C17 C16 C15 119.6(5) . . ?
C17 C16 H31 120.2 . . ?
C15 C16 H31 120.2 . . ?
C16 C17 C18 120.9(5) . . ?
C16 C17 H32 119.5 . . ?
C18 C17 H32 119.5 . . ?
C17 C18 C13 120.2(5) . . ?
C17 C18 H33 119.9 . . ?
C13 C18 H33 119.9 . . ?
C20 C19 C24 117.9(5) . . ?
C20 C19 P1 123.8(4) . . ?
C24 C19 P1 118.2(4) . . ?
C21 C20 C19 120.7(6) . . ?
C21 C20 H34 119.6 . . ?
C19 C20 H34 119.6 . . ?
C22 C21 C20 120.7(6) . . ?
C22 C21 H35 119.6 . . ?
C20 C21 H35 119.6 . . ?
C21 C22 C23 119.6(5) . . ?
C21 C22 H36 120.2 . . ?
C23 C22 H36 120.2 . . ?
C22 C23 C24 119.6(6) . . ?
C22 C23 H37 120.2 . . ?
C24 C23 H37 120.2 . . ?
C23 C24 C19 121.2(6) . . ?
C23 C24 H38 119.4 . . ?
C19 C24 H38 119.4 . . ?
C30 C25 C26 119.0(5) . . ?
C30 C25 P1 121.6(4) . . ?
C26 C25 P1 118.9(4) . . ?
C27 C26 C25 119.8(5) . . ?
C27 C26 H39 120.1 . . ?
C25 C26 H39 120.1 . . ?
C28 C27 C26 120.9(5) . . ?
C28 C27 H40 119.6 . . ?
C26 C27 H40 119.6 . . ?
C29 C28 C27 118.9(5) . . ?
C29 C28 H41 120.6 . . ?
C27 C28 H41 120.6 . . ?
C28 C29 C30 121.2(6) . . ?
C28 C29 H42 119.4 . . ?
C30 C29 H42 119.4 . . ?
C25 C30 C29 120.2(5) . . ?
C25 C30 H43 119.9 . . ?
C29 C30 H43 119.9 . . ?
C37 P2 C43 105.6(3) . . ?
C37 P2 C31 98.7(3) . . ?
C43 P2 C31 106.0(3) . . ?
C37 P2 Pt2 115.14(18) . . ?
C43 P2 Pt2 113.8(2) . . ?
C31 P2 Pt2 116.05(17) . . ?
C36 C31 C32 117.8(6) . . ?
C36 C31 P2 125.9(5) . . ?
C32 C31 P2 116.3(4) . . ?
C33 C32 C31 121.7(5) . . ?
C33 C32 H44 119.2 . . ?
C31 C32 H44 119.2 . . ?
C32 C33 C34 119.4(6) . . ?
C32 C33 H45 120.3 . . ?
C34 C33 H45 120.3 . . ?
C35 C34 C33 120.0(6) . . ?
C35 C34 H46 120.0 . . ?
C33 C34 H46 120.0 . . ?
C34 C35 C36 120.1(6) . . ?
C34 C35 H47 120.0 . . ?
C36 C35 H47 120.0 . . ?
C31 C36 C35 121.0(6) . . ?
C31 C36 H48 119.5 . . ?
C35 C36 H48 119.5 . . ?
C38 C37 C42 118.3(6) . . ?
C38 C37 P2 121.6(4) . . ?
C42 C37 P2 119.9(5) . . ?
C39 C38 C37 120.6(6) . . ?
C39 C38 H49 119.7 . . ?
C37 C38 H49 119.7 . . ?
C40 C39 C38 120.5(6) . . ?
C40 C39 H50 119.7 . . ?
C38 C39 H50 119.7 . . ?
C41 C40 C39 120.3(6) . . ?
C41 C40 H51 119.9 . . ?
C39 C40 H51 119.9 . . ?
C40 C41 C42 119.6(6) . . ?
C40 C41 H52 120.2 . . ?
C42 C41 H52 120.2 . . ?
C37 C42 C41 120.6(6) . . ?
C37 C42 H53 119.7 . . ?
C41 C42 H53 119.7 . . ?
C44 C43 C63 123.1(7) . . ?
C44 C43 C48 112.2(7) . . ?
C63 C43 C48 33.1(5) . . ?
C44 C43 P2 118.4(5) . . ?
C63 C43 P2 117.5(7) . . ?
C48 C43 P2 124.6(6) . . ?
C60 C44 C43 121.8(11) . . ?
C60 C44 C45 21.7(9) . . ?
C43 C44 C45 118.9(9) . . ?
C60 C44 H54 113.3 . . ?
C43 C44 H54 120.6 . . ?
C45 C44 H54 120.6 . . ?
C60 C44 H55 119.1 . . ?
C43 C44 H55 119.1 . . ?
C45 C44 H55 117.3 . . ?
H54 C44 H55 21.6 . . ?
C46 C45 C44 121.5(15) . . ?
C46 C45 H56 119.2 . . ?
C44 C45 H56 119.2 . . ?
C45 C46 C47 120.9(12) . . ?
C45 C46 H57 119.6 . . ?
C47 C46 H57 119.6 . . ?
C46 C47 C48 118.4(12) . . ?
C46 C47 H58 120.8 . . ?
C48 C47 H58 120.8 . . ?
C47 C48 C43 127.5(11) . . ?
C47 C48 H59 116.3 . . ?
C43 C48 H59 116.3 . . ?
C51 C49 C50 112.6(17) . . ?
C51 C49 C52 109.6(14) . . ?
C50 C49 C52 113.2(16) . . ?
C51 C49 Se4 107.2(12) . . ?
C50 C49 Se4 108.5(13) . . ?
C52 C49 Se4 105.3(11) . . ?
C49 C50 H60 109.5 . . ?
C49 C50 H61 109.5 . . ?
H60 C50 H61 109.5 . . ?
C49 C50 H62 109.5 . . ?
H60 C50 H62 109.5 . . ?
H61 C50 H62 109.5 . . ?
C49 C51 H63 109.5 . . ?
C49 C51 H64 109.5 . . ?
H63 C51 H64 109.5 . . ?
C49 C51 H65 109.5 . . ?
H63 C51 H65 109.5 . . ?
H64 C51 H65 109.5 . . ?
C49 C52 H66 109.5 . . ?
C49 C52 H67 109.5 . . ?
H66 C52 H67 109.5 . . ?
C49 C52 H68 109.5 . . ?
H66 C52 H68 109.5 . . ?
H67 C52 H68 109.5 . . ?
C6 C53 H69 109.5 . . ?
C6 C53 H70 109.5 . . ?
H69 C53 H70 109.5 . . ?
C6 C53 H71 109.5 . . ?
H69 C53 H71 109.5 . . ?
H70 C53 H71 109.5 . . ?
C6 C54 H72 109.5 . . ?
C6 C54 H73 109.5 . . ?
H72 C54 H73 109.5 . . ?
C6 C54 H74 109.5 . . ?
H72 C54 H74 109.5 . . ?
H73 C54 H74 109.5 . . ?
C6 C55 H75 109.5 . . ?
C6 C55 H76 109.5 . . ?
H75 C55 H76 109.5 . . ?
C6 C55 H77 109.5 . . ?
H75 C55 H77 109.5 . . ?
H76 C55 H77 109.5 . . ?
C58 C56 C57 109.3(17) . . ?
C58 C56 C59 109.9(17) . . ?
C57 C56 C59 108.7(14) . . ?
C58 C56 Se3 114.3(11) . . ?
C57 C56 Se3 103.0(14) . . ?
C59 C56 Se3 111.3(15) . . ?
C56 C57 H78 109.5 . . ?
C56 C57 H79 109.5 . . ?
H78 C57 H79 109.5 . . ?
C56 C57 H80 109.5 . . ?
H78 C57 H80 109.5 . . ?
H79 C57 H80 109.5 . . ?
C56 C58 H81 109.5 . . ?
C56 C58 H82 109.5 . . ?
H81 C58 H82 109.5 . . ?
C56 C58 H83 109.5 . . ?
H81 C58 H83 109.5 . . ?
H82 C58 H83 109.5 . . ?
C56 C59 H84 109.5 . . ?
C56 C59 H85 109.5 . . ?
H84 C59 H85 109.5 . . ?
C56 C59 H86 109.5 . . ?
H84 C59 H86 109.5 . . ?
H85 C59 H86 109.5 . . ?
C44 C60 C61 118.4(16) . . ?
C44 C60 H87 120.8 . . ?
C61 C60 H87 120.8 . . ?
C62 C61 C60 120.6(12) . . ?
C62 C61 H88 119.7 . . ?
C60 C61 H88 119.7 . . ?
C61 C62 C63 122.0(12) . . ?
C61 C62 H89 119.0 . . ?
C63 C62 H89 119.0 . . ?
C62 C63 C43 112.6(11) . . ?
C62 C63 H90 123.7 . . ?
C43 C63 H90 123.7 . . ?
C49 Se4 Pt1 106.2(5) . . ?
C49 Se4 Pt2 113.3(6) . . ?
Pt1 Se4 Pt2 87.10(17) . . ?

loop_
_geom_bond_atom_site_label_1
_geom_bond_atom_site_label_2
_geom_bond_distance
_geom_bond_site_symmetry_2
_geom_bond_publ_flag
Pt1 P1 2.2125(13) . ?
Pt1 Se4 2.403(5) . ?
Pt1 Se1 2.481(5) . ?
Pt1 Se2 2.4974(5) . ?
Pt1 H1 1.596(10) . ?
Se1 C1 2.017(14) . ?
Se1 Pt2 2.436(5) . ?
C1 C2 1.527(17) . ?
C1 C3 1.534(17) . ?
C1 C4 1.534(18) . ?
C2 H2 0.9800 . ?
C2 H3 0.9800 . ?
C2 H4 0.9800 . ?
C3 H5 0.9800 . ?
C3 H6 0.9800 . ?
C3 H7 0.9800 . ?
C4 H8 0.9800 . ?
C4 H9 0.9800 . ?
C4 H10 0.9800 . ?
Pt2 P2 2.2358(14) . ?
Pt2 Se3 2.4689(5) . ?
Pt2 Se2 2.4713(5) . ?
Pt2 Se4 2.591(5) . ?
Se2 C6 2.031(5) . ?
C5 C6 1.485(12) . ?
C5 H11 0.9800 . ?
C5 H12 0.9800 . ?
C5 H13 0.9800 . ?
C6 C54 1.382(15) . ?
C6 C7 1.416(12) . ?
C6 C55 1.533(14) . ?
C6 C8 1.612(13) . ?
C6 C53 1.719(17) . ?
C7 H14 0.9800 . ?
C7 H15 0.9800 . ?
C7 H16 0.9800 . ?
C8 H17 0.9800 . ?
C8 H18 0.9800 . ?
C8 H19 0.9800 . ?
Se3 C56 1.91(2) . ?
Se3 C9 2.120(16) . ?
C9 C11 1.48(2) . ?
C9 C12 1.50(2) . ?
C9 C10 1.571(19) . ?
C10 H20 0.9800 . ?
C10 H21 0.9800 . ?
C10 H22 0.9800 . ?
C11 H23 0.9800 . ?
C11 H24 0.9800 . ?
C11 H25 0.9800 . ?
C12 H26 0.9800 . ?
C12 H27 0.9800 . ?
C12 H28 0.9800 . ?
P1 C13 1.824(5) . ?
P1 C19 1.827(5) . ?
P1 C25 1.829(5) . ?
C13 C14 1.386(7) . ?
C13 C18 1.400(7) . ?
C14 C15 1.387(7) . ?
C14 H29 0.9500 . ?
C15 C16 1.372(8) . ?
C15 H30 0.9500 . ?
C16 C17 1.358(8) . ?
C16 H31 0.9500 . ?
C17 C18 1.389(7) . ?
C17 H32 0.9500 . ?
C18 H33 0.9500 . ?
C19 C20 1.379(7) . ?
C19 C24 1.386(8) . ?
C20 C21 1.373(8) . ?
C20 H34 0.9500 . ?
C21 C22 1.370(8) . ?
C21 H35 0.9500 . ?
C22 C23 1.370(8) . ?
C22 H36 0.9500 . ?
C23 C24 1.381(8) . ?
C23 H37 0.9500 . ?
C24 H38 0.9500 . ?
C25 C30 1.382(7) . ?
C25 C26 1.394(7) . ?
C26 C27 1.386(7) . ?
C26 H39 0.9500 . ?
C27 C28 1.380(8) . ?
C27 H40 0.9500 . ?
C28 C29 1.370(8) . ?
C28 H41 0.9500 . ?
C29 C30 1.384(8) . ?
C29 H42 0.9500 . ?
C30 H43 0.9500 . ?
P2 C37 1.827(6) . ?
P2 C43 1.829(6) . ?
P2 C31 1.841(6) . ?
C31 C36 1.385(7) . ?
C31 C32 1.386(8) . ?
C32 C33 1.381(8) . ?
C32 H44 0.9500 . ?
C33 C34 1.384(8) . ?
C33 H45 0.9500 . ?
C34 C35 1.369(9) . ?
C34 H46 0.9500 . ?
C35 C36 1.388(9) . ?
C35 H47 0.9500 . ?
C36 H48 0.9500 . ?
C37 C38 1.386(8) . ?
C37 C42 1.388(8) . ?
C38 C39 1.377(8) . ?
C38 H49 0.9500 . ?
C39 C40 1.373(9) . ?
C39 H50 0.9500 . ?
C40 C41 1.362(10) . ?
C40 H51 0.9500 . ?
C41 C42 1.400(10) . ?
C41 H52 0.9500 . ?
C42 H53 0.9500 . ?
C43 C44 1.379(9) . ?
C43 C63 1.405(13) . ?
C43 C48 1.479(14) . ?
C44 C60 1.267(18) . ?
C44 C45 1.583(19) . ?
C44 H54 0.9500 . ?
C44 H55 0.9500 . ?
C45 C46 1.31(3) . ?
C45 H56 0.9500 . ?
C46 C47 1.375(19) . ?
C46 H57 0.9500 . ?
C47 C48 1.381(17) . ?
C47 H58 0.9500 . ?
C48 H59 0.9500 . ?
C49 C51 1.50(2) . ?
C49 C50 1.52(2) . ?
C49 C52 1.53(2) . ?
C49 Se4 2.057(17) . ?
C50 H60 0.9800 . ?
C50 H61 0.9800 . ?
C50 H62 0.9800 . ?
C51 H63 0.9800 . ?
C51 H64 0.9800 . ?
C51 H65 0.9800 . ?
C52 H66 0.9800 . ?
C52 H67 0.9800 . ?
C52 H68 0.9800 . ?
C53 H69 0.9800 . ?
C53 H70 0.9800 . ?
C53 H71 0.9800 . ?
C54 H72 0.9800 . ?
C54 H73 0.9800 . ?
C54 H74 0.9800 . ?
C55 H75 0.9800 . ?
C55 H76 0.9800 . ?
C55 H77 0.9800 . ?
C56 C58 1.50(2) . ?
C56 C57 1.53(3) . ?
C56 C59 1.54(2) . ?
C57 H78 0.9800 . ?
C57 H79 0.9800 . ?
C57 H80 0.9800 . ?
C58 H81 0.9800 . ?
C58 H82 0.9800 . ?
C58 H83 0.9800 . ?
C59 H84 0.9800 . ?
C59 H85 0.9800 . ?
C59 H86 0.9800 . ?
C60 C61 1.41(3) . ?
C60 H87 0.9500 . ?
C61 C62 1.362(18) . ?
C61 H88 0.9500 . ?
C62 C63 1.393(15) . ?
C62 H89 0.9500 . ?
C63 H90 0.9500 . ?

loop_
_geom_torsion_atom_site_label_1
_geom_torsion_atom_site_label_2
_geom_torsion_atom_site_label_3
_geom_torsion_atom_site_label_4
_geom_torsion
_geom_torsion_site_symmetry_1
_geom_torsion_site_symmetry_2
_geom_torsion_site_symmetry_3
_geom_torsion_site_symmetry_4
_geom_torsion_publ_flag
P1 Pt1 Se1 C1 -180(100) . . . . ?
Se4 Pt1 Se1 C1 -7.3(12) . . . . ?
Se2 Pt1 Se1 C1 -151.2(5) . . . . ?
P1 Pt1 Se1 Pt2 -64.8(19) . . . . ?
Se4 Pt1 Se1 Pt2 107.6(13) . . . . ?
Se2 Pt1 Se1 Pt2 -36.32(12) . . . . ?
Pt2 Se1 C1 C2 -42.9(11) . . . . ?
Pt1 Se1 C1 C2 52.9(10) . . . . ?
Pt2 Se1 C1 C3 79.3(9) . . . . ?
Pt1 Se1 C1 C3 175.1(8) . . . . ?
Pt2 Se1 C1 C4 -165.7(7) . . . . ?
Pt1 Se1 C1 C4 -69.9(9) . . . . ?
C1 Se1 Pt2 P2 132.7(19) . . . . ?
Pt1 Se1 Pt2 P2 26.5(19) . . . . ?
C1 Se1 Pt2 Se3 -41.1(5) . . . . ?
Pt1 Se1 Pt2 Se3 -147.29(11) . . . . ?
C1 Se1 Pt2 Se2 142.8(5) . . . . ?
Pt1 Se1 Pt2 Se2 36.57(11) . . . . ?
C1 Se1 Pt2 Se4 32.7(13) . . . . ?
Pt1 Se1 Pt2 Se4 -73.5(14) . . . . ?
P2 Pt2 Se2 C6 -107.27(19) . . . . ?
Se1 Pt2 Se2 C6 73.5(2) . . . . ?
Se3 Pt2 Se2 C6 -7.6(4) . . . . ?
Se4 Pt2 Se2 C6 82.1(2) . . . . ?
P2 Pt2 Se2 Pt1 142.89(4) . . . . ?
Se1 Pt2 Se2 Pt1 -36.32(14) . . . . ?
Se3 Pt2 Se2 Pt1 -117.4(3) . . . . ?
Se4 Pt2 Se2 Pt1 -27.72(16) . . . . ?
P1 Pt1 Se2 C6 106.56(19) . . . . ?
Se4 Pt1 Se2 C6 -77.7(2) . . . . ?
Se1 Pt1 Se2 C6 -71.9(2) . . . . ?
P1 Pt1 Se2 Pt2 -145.82(4) . . . . ?
Se4 Pt1 Se2 Pt2 29.94(15) . . . . ?
Se1 Pt1 Se2 Pt2 35.75(11) . . . . ?
Pt2 Se2 C6 C54 -174.0(12) . . . . ?
Pt1 Se2 C6 C54 -80.2(13) . . . . ?
Pt2 Se2 C6 C7 4.1(8) . . . . ?
Pt1 Se2 C6 C7 98.0(7) . . . . ?
Pt2 Se2 C6 C5 -123.8(8) . . . . ?
Pt1 Se2 C6 C5 -29.9(9) . . . . ?
Pt2 Se2 C6 C55 52.4(8) . . . . ?
Pt1 Se2 C6 C55 146.2(8) . . . . ?
Pt2 Se2 C6 C8 120.5(6) . . . . ?
Pt1 Se2 C6 C8 -145.6(6) . . . . ?
Pt2 Se2 C6 C53 -57.7(7) . . . . ?
Pt1 Se2 C6 C53 36.2(7) . . . . ?
P2 Pt2 Se3 C56 102.0(6) . . . . ?
Se1 Pt2 Se3 C56 -78.5(6) . . . . ?
Se2 Pt2 Se3 C56 2.0(6) . . . . ?
Se4 Pt2 Se3 C56 -87.3(6) . . . . ?
P2 Pt2 Se3 C9 116.5(5) . . . . ?
Se1 Pt2 Se3 C9 -64.0(5) . . . . ?
Se2 Pt2 Se3 C9 16.5(6) . . . . ?
Se4 Pt2 Se3 C9 -72.8(5) . . . . ?
C56 Se3 C9 C11 -52(4) . . . . ?
Pt2 Se3 C9 C11 -160.3(11) . . . . ?
C56 Se3 C9 C12 70(5) . . . . ?
Pt2 Se3 C9 C12 -38.0(12) . . . . ?
C56 Se3 C9 C10 -169(6) . . . . ?
Pt2 Se3 C9 C10 82.1(12) . . . . ?
Se4 Pt1 P1 C13 67.2(11) . . . . ?
Se1 Pt1 P1 C13 -124.0(19) . . . . ?
Se2 Pt1 P1 C13 -152.26(18) . . . . ?
Se4 Pt1 P1 C19 -55.5(11) . . . . ?
Se1 Pt1 P1 C19 113.3(19) . . . . ?
Se2 Pt1 P1 C19 85.02(17) . . . . ?
Se4 Pt1 P1 C25 -171.7(11) . . . . ?
Se1 Pt1 P1 C25 -2.9(19) . . . . ?
Se2 Pt1 P1 C25 -31.19(19) . . . . ?
C19 P1 C13 C14 104.4(5) . . . . ?
C25 P1 C13 C14 -148.4(4) . . . . ?
Pt1 P1 C13 C14 -21.9(5) . . . . ?
C19 P1 C13 C18 -74.1(4) . . . . ?
C25 P1 C13 C18 33.1(5) . . . . ?
Pt1 P1 C13 C18 159.7(3) . . . . ?
C18 C13 C14 C15 1.2(8) . . . . ?
P1 C13 C14 C15 -177.3(4) . . . . ?
C13 C14 C15 C16 -1.5(8) . . . . ?
C14 C15 C16 C17 0.5(8) . . . . ?
C15 C16 C17 C18 0.7(8) . . . . ?
C16 C17 C18 C13 -1.0(8) . . . . ?
C14 C13 C18 C17 0.0(7) . . . . ?
P1 C13 C18 C17 178.6(4) . . . . ?
C13 P1 C19 C20 30.8(5) . . . . ?
C25 P1 C19 C20 -76.5(5) . . . . ?
Pt1 P1 C19 C20 160.7(4) . . . . ?
C13 P1 C19 C24 -150.6(5) . . . . ?
C25 P1 C19 C24 102.2(5) . . . . ?
Pt1 P1 C19 C24 -20.6(5) . . . . ?
C24 C19 C20 C21 -2.2(9) . . . . ?
P1 C19 C20 C21 176.5(5) . . . . ?
C19 C20 C21 C22 -0.1(9) . . . . ?
C20 C21 C22 C23 1.9(9) . . . . ?
C21 C22 C23 C24 -1.2(9) . . . . ?
C22 C23 C24 C19 -1.1(10) . . . . ?
C20 C19 C24 C23 2.8(9) . . . . ?
P1 C19 C24 C23 -176.0(5) . . . . ?
C13 P1 C25 C30 -141.5(4) . . . . ?
C19 P1 C25 C30 -32.5(5) . . . . ?
Pt1 P1 C25 C30 89.2(4) . . . . ?
C13 P1 C25 C26 46.3(4) . . . . ?
C19 P1 C25 C26 155.2(4) . . . . ?
Pt1 P1 C25 C26 -83.1(4) . . . . ?
C30 C25 C26 C27 2.3(7) . . . . ?
P1 C25 C26 C27 174.8(4) . . . . ?
C25 C26 C27 C28 -0.7(8) . . . . ?
C26 C27 C28 C29 -1.3(9) . . . . ?
C27 C28 C29 C30 1.8(10) . . . . ?
C26 C25 C30 C29 -1.9(8) . . . . ?
P1 C25 C30 C29 -174.2(4) . . . . ?
C28 C29 C30 C25 -0.1(9) . . . . ?
Se1 Pt2 P2 C37 -117.5(18) . . . . ?
Se3 Pt2 P2 C37 56.3(2) . . . . ?
Se2 Pt2 P2 C37 -127.5(2) . . . . ?
Se4 Pt2 P2 C37 -45.4(8) . . . . ?
Se1 Pt2 P2 C43 120.4(18) . . . . ?
Se3 Pt2 P2 C43 -65.8(2) . . . . ?
Se2 Pt2 P2 C43 110.4(2) . . . . ?
Se4 Pt2 P2 C43 -167.5(8) . . . . ?
Se1 Pt2 P2 C31 -3.0(18) . . . . ?
Se3 Pt2 P2 C31 170.8(2) . . . . ?
Se2 Pt2 P2 C31 -13.0(2) . . . . ?
Se4 Pt2 P2 C31 69.1(8) . . . . ?
C37 P2 C31 C36 -122.1(5) . . . . ?
C43 P2 C31 C36 -13.1(6) . . . . ?
Pt2 P2 C31 C36 114.3(5) . . . . ?
C37 P2 C31 C32 59.0(5) . . . . ?
C43 P2 C31 C32 168.0(4) . . . . ?
Pt2 P2 C31 C32 -64.6(5) . . . . ?
C36 C31 C32 C33 -0.1(8) . . . . ?
P2 C31 C32 C33 179.0(4) . . . . ?
C31 C32 C33 C34 -1.5(9) . . . . ?
C32 C33 C34 C35 2.3(9) . . . . ?
C33 C34 C35 C36 -1.4(10) . . . . ?
C32 C31 C36 C35 1.0(9) . . . . ?
P2 C31 C36 C35 -178.0(5) . . . . ?
C34 C35 C36 C31 -0.3(9) . . . . ?
C43 P2 C37 C38 134.5(5) . . . . ?
C31 P2 C37 C38 -116.2(5) . . . . ?
Pt2 P2 C37 C38 8.1(6) . . . . ?
C43 P2 C37 C42 -50.1(6) . . . . ?
C31 P2 C37 C42 59.2(6) . . . . ?
Pt2 P2 C37 C42 -176.5(5) . . . . ?
C42 C37 C38 C39 2.6(10) . . . . ?
P2 C37 C38 C39 178.0(5) . . . . ?
C37 C38 C39 C40 -1.3(11) . . . . ?
C38 C39 C40 C41 -0.9(12) . . . . ?
C39 C40 C41 C42 1.7(12) . . . . ?
C38 C37 C42 C41 -1.7(10) . . . . ?
P2 C37 C42 C41 -177.3(6) . . . . ?
C40 C41 C42 C37 -0.4(12) . . . . ?
C37 P2 C43 C44 169.0(5) . . . . ?
C31 P2 C43 C44 64.9(6) . . . . ?
Pt2 P2 C43 C44 -63.8(6) . . . . ?
C37 P2 C43 C63 0.3(9) . . . . ?
C31 P2 C43 C63 -103.8(9) . . . . ?
Pt2 P2 C43 C63 127.5(9) . . . . ?
C37 P2 C43 C48 -37.7(10) . . . . ?
C31 P2 C43 C48 -141.8(9) . . . . ?
Pt2 P2 C43 C48 89.5(9) . . . . ?
C63 C43 C44 C60 -5.6(15) . . . . ?
C48 C43 C44 C60 30.0(13) . . . . ?
P2 C43 C44 C60 -173.6(10) . . . . ?
C63 C43 C44 C45 -30.5(14) . . . . ?
C48 C43 C44 C45 5.0(12) . . . . ?
P2 C43 C44 C45 161.5(9) . . . . ?
C60 C44 C45 C46 -102(5) . . . . ?
C43 C44 C45 C46 2(2) . . . . ?
C44 C45 C46 C47 -7(3) . . . . ?
C45 C46 C47 C48 4(2) . . . . ?
C46 C47 C48 C43 5(2) . . . . ?
C44 C43 C48 C47 -8.6(17) . . . . ?
C63 C43 C48 C47 108(2) . . . . ?
P2 C43 C48 C47 -163.4(11) . . . . ?
C9 Se3 C56 C58 -173(6) . . . . ?
Pt2 Se3 C56 C58 -97.8(15) . . . . ?
C9 Se3 C56 C57 68(5) . . . . ?
Pt2 Se3 C56 C57 143.7(10) . . . . ?
C9 Se3 C56 C59 -48(4) . . . . ?
Pt2 Se3 C56 C59 27.5(14) . . . . ?
C43 C44 C60 C61 -5.3(19) . . . . ?
C45 C44 C60 C61 84(4) . . . . ?
C44 C60 C61 C62 7(2) . . . . ?
C60 C61 C62 C63 2(2) . . . . ?
C61 C62 C63 C43 -11(2) . . . . ?
C44 C43 C63 C62 13.5(16) . . . . ?
C48 C43 C63 C62 -66.5(15) . . . . ?
P2 C43 C63 C62 -178.4(9) . . . . ?
C51 C49 Se4 Pt1 -62.2(13) . . . . ?
C50 C49 Se4 Pt1 59.7(14) . . . . ?
C52 C49 Se4 Pt1 -178.8(10) . . . . ?
C51 C49 Se4 Pt2 -156.1(10) . . . . ?
C50 C49 Se4 Pt2 -34.2(15) . . . . ?
C52 C49 Se4 Pt2 87.3(12) . . . . ?
P1 Pt1 Se4 C49 -0.9(14) . . . . ?
Se1 Pt1 Se4 C49 -177.2(16) . . . . ?
Se2 Pt1 Se4 C49 -141.9(7) . . . . ?
P1 Pt1 Se4 Pt2 112.5(10) . . . . ?
Se1 Pt1 Se4 Pt2 -63.8(12) . . . . ?
Se2 Pt1 Se4 Pt2 -28.44(14) . . . . ?
P2 Pt2 Se4 C49 52.2(11) . . . . ?
Se1 Pt2 Se4 C49 -156.0(17) . . . . ?
Se3 Pt2 Se4 C49 -48.5(6) . . . . ?
Se2 Pt2 Se4 C49 135.3(6) . . . . ?
P2 Pt2 Se4 Pt1 -54.2(9) . . . . ?
Se1 Pt2 Se4 Pt1 97.6(14) . . . . ?
Se3 Pt2 Se4 Pt1 -154.95(15) . . . . ?
Se2 Pt2 Se4 Pt1 28.93(15) . . . . ?
